data_4331795
loop_
_publ_author_name
'Moya-Cabrera, M\'onica'
'Jancik, Vojtech'
'Castro, Rafael A.'
'Herbst-Irmer, Regine'
'Roesky, Herbert W.'

_publ_section_title
;
 Unusual In2N4Cores in Complexes Containing Triazole-Based
 Chalcogen&#x2212;Phosphoranyl Ligands
;
_journal_issue 13
_journal_name_full 'Inorganic Chemistry'
_journal_page_first 5167
_journal_page_last 5171
_journal_paper_doi 10.1021/ic051567p
_journal_volume 45
_journal_year 2006
_chemical_formula_sum 'C56 H52 In2 N6 O4 P4'
_chemical_formula_weight 1226.56
_chemical_name_systematic
;

 ?

;
_space_group_IT_number 2
_symmetry_cell_setting triclinic
_symmetry_space_group_name_Hall '-P 1'
_symmetry_space_group_name_H-M 'P -1'
_atom_sites_solution_hydrogens geom
_atom_sites_solution_primary direct
_atom_sites_solution_secondary difmap
_audit_creation_method SHELXL-97
_cell_angle_alpha 67.03(3)
_cell_angle_beta 70.30(3)
_cell_angle_gamma 73.19(3)
_cell_formula_units_Z 2
_cell_length_a 12.845(2)
_cell_length_b 15.074(3)
_cell_length_c 16.198(3)
_cell_measurement_reflns_used 6911
_cell_measurement_temperature 100(2)
_cell_measurement_theta_max 56.92
_cell_measurement_theta_min 3.06
_cell_volume 2673.3(11)
_computing_cell_refinement 'Bruker AXS SAINT (v 7.01A, Bruker 2003)'
_computing_data_collection 'Proteum (v 1.40, Bruker 2002)'
_computing_data_reduction 'Bruker AXS SAINT (v 7.01A, Bruker 2003)'
_computing_molecular_graphics 'Bruker AXS SHELXTL (v 6.12)'
_computing_publication_material 'SHELXL-97 (Sheldrick, 1997)'
_computing_structure_refinement 'SHELXL-97 (Sheldrick, 1997)'
_computing_structure_solution 'SHELXS-97 (Sheldrick, 1990)'
_diffrn_ambient_temperature 100(2)
_diffrn_detector_area_resol_mean 5.602
_diffrn_measured_fraction_theta_full 0.962
_diffrn_measured_fraction_theta_max 0.962
_diffrn_measurement_device_type 'Bruker three circle diffractometer'
_diffrn_measurement_method 'phi and omega scan'
_diffrn_radiation_monochromator 'mirror system'
_diffrn_radiation_source 'rotating anode'
_diffrn_radiation_type CuK\a
_diffrn_radiation_wavelength 1.54178
_diffrn_reflns_av_R_equivalents 0.0462
_diffrn_reflns_av_sigmaI/netI 0.0567
_diffrn_reflns_limit_h_max 13
_diffrn_reflns_limit_h_min -13
_diffrn_reflns_limit_k_max 16
_diffrn_reflns_limit_k_min -16
_diffrn_reflns_limit_l_max 13
_diffrn_reflns_limit_l_min -17
_diffrn_reflns_number 18883
_diffrn_reflns_theta_full 56.92
_diffrn_reflns_theta_max 56.92
_diffrn_reflns_theta_min 3.06
_diffrn_source 'rotating anode'
_diffrn_standards_decay_% 0
_diffrn_standards_interval_count 0
_diffrn_standards_interval_time 0
_diffrn_standards_number 0
_exptl_absorpt_coefficient_mu 8.442
_exptl_absorpt_correction_T_max 0.9203
_exptl_absorpt_correction_T_min 0.4570
_exptl_absorpt_correction_type multi-scan
_exptl_crystal_colour colorless
_exptl_crystal_density_diffrn 1.524
_exptl_crystal_density_method 'not measured'
_exptl_crystal_description needle
_exptl_crystal_F_000 1240
_exptl_crystal_size_max 0.11
_exptl_crystal_size_mid 0.02
_exptl_crystal_size_min 0.01
_refine_diff_density_max 3.933
_refine_diff_density_min -0.994
_refine_diff_density_rms 0.147
_refine_ls_extinction_method none
_refine_ls_goodness_of_fit_ref 1.022
_refine_ls_hydrogen_treatment constr
_refine_ls_matrix_type full
_refine_ls_number_parameters 653
_refine_ls_number_reflns 6911
_refine_ls_number_restraints 0
_refine_ls_restrained_S_all 1.022
_refine_ls_R_factor_all 0.0826
_refine_ls_R_factor_gt 0.0569
_refine_ls_shift/su_max 0.001
_refine_ls_shift/su_mean 0.000
_refine_ls_structure_factor_coef Fsqd
_refine_ls_weighting_details 'calc w=1/[\s^2^(Fo^2^)+(0.1054P)^2^+1.2868P] where P=(Fo^2^+2Fc^2^)/3'
_refine_ls_weighting_scheme calc
_refine_ls_wR_factor_gt 0.1380
_refine_ls_wR_factor_ref 0.1546
_reflns_number_gt 5105
_reflns_number_total 6911
_reflns_threshold_expression >2sigma(I)
_cod_data_source_file ic051567psup1.cif
_cod_data_source_block compound2
_cod_depositor_comments
;
The following automatic conversions were performed:

'_symmetry_cell_setting' value 'Triclinic' changed to 'triclinic'
according to /home/saulius/struct/CIF-dictionaries/cif_core.dic
dictionary named 'cif_core.dic' version 2.4.2 from 2011-04-26.

Automatic conversion script
Id: cif_fix_values 1891 2012-01-12 08:04:46Z andrius 
;
_cod_original_cell_volume 2673.3(8)
_cod_original_sg_symbol_H-M P-1
_cod_database_code 4331795

loop_
_symmetry_equiv_pos_as_xyz
'x, y, z'
'-x, -y, -z'

loop_
_atom_site_label
_atom_site_type_symbol
_atom_site_fract_x
_atom_site_fract_y
_atom_site_fract_z
_atom_site_U_iso_or_equiv
_atom_site_adp_type
_atom_site_occupancy
_atom_site_symmetry_multiplicity
_atom_site_calc_flag
_atom_site_refinement_flags
In1 In 0.57761(4) 0.64978(3) 0.40568(4) 0.02359(19) Uani 1 1 d .
P1 P 0.55186(17) 0.66362(14) 0.19997(14) 0.0232(5) Uani 1 1 d .
O1 O 0.5906(5) 0.7112(4) 0.2479(4) 0.0319(14) Uani 1 1 d .
N1 N 0.5047(5) 0.5448(4) 0.3780(4) 0.0195(14) Uani 1 1 d .
C1 C 0.4957(7) 0.5600(5) 0.2901(5) 0.0222(18) Uani 1 1 d .
In2 In -0.08607(5) 0.85212(4) 0.06062(4) 0.0274(2) Uani 1 1 d .
P2 P 0.41004(18) 0.45699(14) 0.21465(14) 0.0250(5) Uani 1 1 d .
O2 O 0.4077(5) 0.5407(4) 0.1279(4) 0.0339(14) Uani 1 1 d .
N2 N 0.4615(5) 0.4655(4) 0.4348(4) 0.0210(15) Uani 1 1 d .
C2 C 0.4445(7) 0.4857(5) 0.3000(5) 0.0248(19) Uani 1 1 d .
P3 P -0.10316(19) 0.85776(14) -0.14547(14) 0.0277(5) Uani 1 1 d .
O3 O -0.1245(5) 0.8026(4) -0.0432(4) 0.0361(15) Uani 1 1 d .
C3 C 0.4461(7) 0.7412(5) 0.1425(5) 0.0233(18) Uani 1 1 d .
N3 N 0.4236(6) 0.4288(4) 0.3900(4) 0.0234(15) Uani 1 1 d .
N4 N -0.0312(5) 0.9644(4) -0.0833(4) 0.0228(15) Uani 1 1 d .
C4 C 0.3321(7) 0.7355(6) 0.1817(6) 0.030(2) Uani 1 1 d .
H4A H 0.3100 0.6851 0.2382 0.036 Uiso 1 1 calc R
P4 P -0.01267(17) 1.08941(13) -0.35434(13) 0.0202(4) Uani 1 1 d .
O4 O -0.0852(5) 1.0431(4) -0.3739(4) 0.0273(13) Uani 1 1 d .
C5 C 0.2513(7) 0.8028(6) 0.1388(6) 0.030(2) Uani 1 1 d .
H5A H 0.1738 0.8003 0.1667 0.036 Uiso 1 1 calc R
N5 N 0.0146(5) 1.0429(4) -0.1084(4) 0.0192(14) Uani 1 1 d .
C6 C 0.2846(8) 0.8734(6) 0.0553(6) 0.035(2) Uani 1 1 d .
H6A H 0.2294 0.9169 0.0241 0.043 Uiso 1 1 calc R
N6 N 0.0271(5) 1.0916(4) -0.1988(4) 0.0231(15) Uani 1 1 d .
C7 C 0.3962(8) 0.8825(6) 0.0157(6) 0.039(2) Uani 1 1 d .
H7A H 0.4173 0.9331 -0.0409 0.046 Uiso 1 1 calc R
C8 C 0.4771(8) 0.8163(6) 0.0602(6) 0.034(2) Uani 1 1 d .
H8A H 0.5539 0.8223 0.0343 0.040 Uiso 1 1 calc R
C9 C 0.6647(7) 0.6220(5) 0.1142(5) 0.0256(19) Uani 1 1 d .
C10 C 0.7744(8) 0.6123(6) 0.1164(7) 0.041(2) Uani 1 1 d .
H10A H 0.7900 0.6263 0.1629 0.050 Uiso 1 1 calc R
C11 C 0.8615(9) 0.5814(7) 0.0484(9) 0.056(3) Uani 1 1 d .
H11A H 0.9372 0.5767 0.0476 0.067 Uiso 1 1 calc R
C12 C 0.8406(9) 0.5578(7) -0.0170(7) 0.052(3) Uani 1 1 d .
H12A H 0.9015 0.5362 -0.0620 0.063 Uiso 1 1 calc R
C13 C 0.7307(9) 0.5653(7) -0.0181(7) 0.048(3) Uani 1 1 d .
H13A H 0.7151 0.5492 -0.0633 0.058 Uiso 1 1 calc R
C14 C 0.6445(8) 0.5970(7) 0.0491(6) 0.042(2) Uani 1 1 d .
H14A H 0.5689 0.6014 0.0499 0.051 Uiso 1 1 calc R
C15 C 0.5170(7) 0.3533(6) 0.1964(5) 0.0269(19) Uani 1 1 d .
C16 C 0.5547(7) 0.2762(6) 0.2678(7) 0.035(2) Uani 1 1 d .
H16A H 0.5250 0.2773 0.3297 0.042 Uiso 1 1 calc R
C17 C 0.6362(8) 0.1970(7) 0.2494(8) 0.046(3) Uani 1 1 d .
H17A H 0.6605 0.1432 0.2983 0.056 Uiso 1 1 calc R
C18 C 0.6815(8) 0.1989(7) 0.1564(8) 0.047(3) Uani 1 1 d .
H18A H 0.7379 0.1465 0.1419 0.056 Uiso 1 1 calc R
C19 C 0.6433(8) 0.2774(7) 0.0864(8) 0.046(3) Uani 1 1 d .
H19A H 0.6737 0.2784 0.0239 0.055 Uiso 1 1 calc R
C20 C 0.5620(8) 0.3539(7) 0.1061(6) 0.038(2) Uani 1 1 d .
H20A H 0.5367 0.4073 0.0574 0.045 Uiso 1 1 calc R
C21 C 0.2753(7) 0.4190(6) 0.2698(5) 0.0252(18) Uani 1 1 d .
C22 C 0.2574(8) 0.3324(6) 0.3459(6) 0.036(2) Uani 1 1 d .
H22A H 0.3184 0.2899 0.3705 0.044 Uiso 1 1 calc R
C23 C 0.1526(9) 0.3102(7) 0.3836(6) 0.047(3) Uani 1 1 d .
H23A H 0.1407 0.2517 0.4342 0.056 Uiso 1 1 calc R
C24 C 0.0634(8) 0.3716(8) 0.3493(7) 0.045(3) Uani 1 1 d .
H24A H -0.0097 0.3559 0.3774 0.054 Uiso 1 1 calc R
C25 C 0.0792(8) 0.4553(8) 0.2750(7) 0.046(2) Uani 1 1 d .
H25A H 0.0174 0.4963 0.2508 0.055 Uiso 1 1 calc R
C26 C 0.1848(7) 0.4801(6) 0.2350(6) 0.032(2) Uani 1 1 d .
H26A H 0.1955 0.5385 0.1841 0.039 Uiso 1 1 calc R
C27 C 0.4420(8) 0.7618(6) 0.4414(7) 0.042(2) Uani 1 1 d .
H27A H 0.3818 0.7313 0.4916 0.064 Uiso 1 1 calc R
H27B H 0.4129 0.8030 0.3871 0.064 Uiso 1 1 calc R
H27C H 0.4693 0.8021 0.4618 0.064 Uiso 1 1 calc R
C28 C 0.7562(7) 0.6115(7) 0.3786(6) 0.040(2) Uani 1 1 d .
H28A H 0.7809 0.6215 0.4249 0.061 Uiso 1 1 calc R
H28B H 0.7900 0.6530 0.3165 0.061 Uiso 1 1 calc R
H28C H 0.7800 0.5426 0.3818 0.061 Uiso 1 1 calc R
C29 C -0.0497(7) 0.9626(5) -0.1624(5) 0.0244(18) Uani 1 1 d .
C30 C -0.0119(7) 1.0446(5) -0.2327(5) 0.0200(17) Uani 1 1 d .
C31 C -0.2289(7) 0.8956(6) -0.1848(5) 0.0268(19) Uani 1 1 d .
C32 C -0.2686(8) 0.8248(6) -0.1969(6) 0.037(2) Uani 1 1 d .
H32A H -0.2235 0.7619 -0.1938 0.044 Uiso 1 1 calc R
C33 C -0.3744(8) 0.8476(7) -0.2133(6) 0.040(2) Uani 1 1 d .
H33A H -0.4033 0.7995 -0.2189 0.048 Uiso 1 1 calc R
C34 C -0.4365(8) 0.9399(7) -0.2212(6) 0.039(2) Uani 1 1 d .
H34A H -0.5081 0.9555 -0.2336 0.046 Uiso 1 1 calc R
C35 C -0.3977(7) 1.0102(7) -0.2118(6) 0.035(2) Uani 1 1 d .
H35A H -0.4423 1.0737 -0.2174 0.042 Uiso 1 1 calc R
C36 C -0.2930(7) 0.9884(6) -0.1941(5) 0.030(2) Uani 1 1 d .
H36A H -0.2655 1.0372 -0.1883 0.037 Uiso 1 1 calc R
C37 C 0.0081(8) 0.7877(6) -0.2124(6) 0.031(2) Uani 1 1 d .
C38 C 0.0769(8) 0.7105(6) -0.1660(7) 0.039(2) Uani 1 1 d .
H38A H 0.0621 0.6915 -0.1005 0.047 Uiso 1 1 calc R
C39 C 0.1683(9) 0.6601(7) -0.2155(8) 0.047(3) Uani 1 1 d .
H39A H 0.2146 0.6047 -0.1835 0.057 Uiso 1 1 calc R
C40 C 0.1925(9) 0.6904(7) -0.3116(9) 0.053(3) Uani 1 1 d .
H40A H 0.2570 0.6570 -0.3451 0.064 Uiso 1 1 calc R
C41 C 0.1237(9) 0.7686(7) -0.3589(7) 0.046(3) Uani 1 1 d .
H41A H 0.1393 0.7885 -0.4245 0.055 Uiso 1 1 calc R
C42 C 0.0304(9) 0.8182(6) -0.3084(7) 0.042(2) Uani 1 1 d .
H42A H -0.0174 0.8726 -0.3397 0.050 Uiso 1 1 calc R
C43 C 0.1334(6) 1.0685(5) -0.4181(5) 0.0218(18) Uani 1 1 d .
C44 C 0.2198(7) 1.0873(6) -0.3979(6) 0.030(2) Uani 1 1 d .
H44A H 0.2055 1.1066 -0.3453 0.036 Uiso 1 1 calc R
C45 C 0.3285(8) 1.0775(7) -0.4559(7) 0.043(2) Uani 1 1 d .
H45A H 0.3877 1.0929 -0.4441 0.052 Uiso 1 1 calc R
C46 C 0.3500(8) 1.0456(7) -0.5301(7) 0.045(2) Uani 1 1 d .
H46A H 0.4239 1.0388 -0.5692 0.054 Uiso 1 1 calc R
C47 C 0.2636(8) 1.0234(6) -0.5475(6) 0.036(2) Uani 1 1 d .
H47A H 0.2785 0.9999 -0.5976 0.043 Uiso 1 1 calc R
C48 C 0.1562(7) 1.0356(5) -0.4918(5) 0.0236(18) Uani 1 1 d .
H48A H 0.0970 1.0211 -0.5043 0.028 Uiso 1 1 calc R
C49 C -0.0601(6) 1.2211(5) -0.3807(5) 0.0205(17) Uani 1 1 d .
C50 C -0.1589(7) 1.2602(6) -0.4095(5) 0.0278(19) Uani 1 1 d .
H50A H -0.1991 1.2186 -0.4133 0.033 Uiso 1 1 calc R
C51 C -0.1988(7) 1.3607(6) -0.4326(5) 0.032(2) Uani 1 1 d .
H51A H -0.2651 1.3885 -0.4542 0.039 Uiso 1 1 calc R
C52 C -0.1417(8) 1.4196(6) -0.4240(5) 0.034(2) Uani 1 1 d .
H52A H -0.1703 1.4879 -0.4380 0.041 Uiso 1 1 calc R
C53 C -0.0443(7) 1.3814(6) -0.3957(6) 0.032(2) Uani 1 1 d .
H53A H -0.0056 1.4231 -0.3904 0.038 Uiso 1 1 calc R
C54 C -0.0020(7) 1.2815(6) -0.3747(5) 0.0276(19) Uani 1 1 d .
H54A H 0.0666 1.2549 -0.3564 0.033 Uiso 1 1 calc R
C55 C -0.2566(7) 0.8973(6) 0.1327(6) 0.033(2) Uani 1 1 d .
H55A H -0.2653 0.9629 0.1353 0.050 Uiso 1 1 calc R
H55B H -0.2734 0.8510 0.1958 0.050 Uiso 1 1 calc R
H55C H -0.3086 0.8983 0.0996 0.050 Uiso 1 1 calc R
C56 C 0.0473(8) 0.7248(5) 0.0896(7) 0.038(2) Uani 1 1 d .
H56A H 0.0513 0.7068 0.1537 0.057 Uiso 1 1 calc R
H56B H 0.1194 0.7409 0.0471 0.057 Uiso 1 1 calc R
H56C H 0.0311 0.6697 0.0812 0.057 Uiso 1 1 calc R

loop_
_atom_site_aniso_label
_atom_site_aniso_U_11
_atom_site_aniso_U_22
_atom_site_aniso_U_33
_atom_site_aniso_U_23
_atom_site_aniso_U_13
_atom_site_aniso_U_12
In1 0.0262(3) 0.0202(3) 0.0270(3) -0.0044(2) -0.0113(3) -0.0072(2)
P1 0.0269(12) 0.0248(10) 0.0199(11) -0.0043(8) -0.0073(9) -0.0102(9)
O1 0.050(4) 0.026(3) 0.026(3) -0.001(2) -0.016(3) -0.018(3)
N1 0.025(4) 0.020(3) 0.019(4) -0.007(3) -0.009(3) -0.005(3)
C1 0.024(5) 0.018(4) 0.023(5) -0.006(3) -0.006(4) -0.002(3)
In2 0.0351(4) 0.0206(3) 0.0267(3) -0.0036(2) -0.0101(3) -0.0081(2)
P2 0.0330(13) 0.0288(10) 0.0176(11) -0.0093(8) -0.0049(10) -0.0111(9)
O2 0.048(4) 0.033(3) 0.022(3) -0.007(2) -0.006(3) -0.016(3)
N2 0.032(4) 0.018(3) 0.020(3) -0.008(3) -0.012(3) -0.005(3)
C2 0.032(5) 0.028(4) 0.026(5) -0.021(4) -0.006(4) -0.007(4)
P3 0.0437(14) 0.0231(10) 0.0224(11) -0.0059(9) -0.0125(11) -0.0123(9)
O3 0.069(5) 0.026(3) 0.027(3) -0.004(2) -0.019(3) -0.026(3)
C3 0.025(5) 0.031(4) 0.015(4) -0.013(3) -0.003(4) -0.002(3)
N3 0.032(4) 0.024(3) 0.017(4) -0.009(3) -0.004(3) -0.007(3)
N4 0.027(4) 0.012(3) 0.028(4) -0.006(3) -0.004(3) -0.007(3)
C4 0.035(5) 0.029(4) 0.029(5) -0.014(4) -0.004(4) -0.009(4)
P4 0.0243(11) 0.0216(10) 0.0173(10) -0.0078(8) -0.0060(9) -0.0047(8)
O4 0.029(3) 0.037(3) 0.024(3) -0.014(2) -0.005(3) -0.013(2)
C5 0.023(5) 0.040(5) 0.026(5) -0.024(4) 0.000(4) 0.005(4)
N5 0.023(4) 0.018(3) 0.018(3) -0.002(3) -0.009(3) -0.005(3)
C6 0.035(6) 0.038(5) 0.026(5) -0.018(4) -0.004(4) 0.009(4)
N6 0.030(4) 0.024(3) 0.022(4) -0.010(3) -0.009(3) -0.009(3)
C7 0.047(6) 0.028(5) 0.017(4) 0.001(4) 0.001(4) 0.005(4)
C8 0.038(5) 0.040(5) 0.021(5) -0.006(4) -0.002(4) -0.017(4)
C9 0.029(5) 0.018(4) 0.023(4) 0.000(3) -0.001(4) -0.010(3)
C10 0.028(6) 0.036(5) 0.055(6) -0.008(4) -0.011(5) -0.006(4)
C11 0.029(6) 0.042(6) 0.081(9) -0.010(6) -0.011(6) -0.003(4)
C12 0.044(7) 0.039(6) 0.046(6) -0.008(5) 0.009(5) 0.000(5)
C13 0.052(7) 0.062(6) 0.030(5) -0.022(5) -0.007(5) -0.003(5)
C14 0.024(5) 0.060(6) 0.041(6) -0.025(5) -0.002(5) -0.002(4)
C15 0.027(5) 0.038(5) 0.022(5) -0.013(4) -0.001(4) -0.017(4)
C16 0.029(5) 0.040(5) 0.051(6) -0.028(5) -0.009(5) -0.010(4)
C17 0.034(6) 0.046(6) 0.073(8) -0.033(5) -0.016(6) -0.007(5)
C18 0.025(5) 0.057(6) 0.074(8) -0.054(6) 0.010(5) -0.011(5)
C19 0.038(6) 0.051(6) 0.062(7) -0.033(5) -0.005(5) -0.013(5)
C20 0.040(6) 0.044(5) 0.038(6) -0.023(4) -0.005(5) -0.013(4)
C21 0.028(5) 0.032(4) 0.023(4) -0.017(4) -0.003(4) -0.009(4)
C22 0.034(6) 0.035(5) 0.039(5) -0.016(4) -0.007(5) -0.002(4)
C23 0.067(8) 0.033(5) 0.034(5) -0.014(4) 0.012(5) -0.025(5)
C24 0.028(6) 0.066(7) 0.055(7) -0.043(6) 0.013(5) -0.024(5)
C25 0.028(6) 0.064(7) 0.057(7) -0.036(6) -0.005(5) -0.008(5)
C26 0.038(6) 0.036(5) 0.023(5) -0.013(4) -0.005(4) -0.005(4)
C27 0.057(7) 0.024(4) 0.049(6) -0.017(4) -0.022(5) 0.006(4)
C28 0.020(5) 0.067(6) 0.033(5) -0.003(5) -0.010(4) -0.018(4)
C29 0.029(5) 0.029(4) 0.020(4) -0.010(4) -0.008(4) -0.005(4)
C30 0.025(4) 0.022(4) 0.009(4) -0.003(3) -0.002(3) -0.003(3)
C31 0.036(5) 0.032(5) 0.020(4) -0.012(4) 0.002(4) -0.022(4)
C32 0.054(6) 0.036(5) 0.030(5) -0.011(4) -0.009(5) -0.023(4)
C33 0.051(6) 0.052(6) 0.034(5) -0.021(4) -0.003(5) -0.033(5)
C34 0.026(5) 0.061(6) 0.028(5) -0.022(5) 0.009(4) -0.016(5)
C35 0.024(5) 0.049(5) 0.031(5) -0.020(4) 0.004(4) -0.010(4)
C36 0.038(5) 0.041(5) 0.024(5) -0.018(4) -0.001(4) -0.021(4)
C37 0.050(6) 0.031(4) 0.026(5) -0.013(4) -0.013(4) -0.017(4)
C38 0.047(6) 0.033(5) 0.040(6) -0.007(4) -0.017(5) -0.012(4)
C39 0.044(6) 0.038(5) 0.062(7) -0.012(5) -0.024(6) -0.004(5)
C40 0.042(6) 0.043(6) 0.086(9) -0.037(6) -0.007(6) -0.014(5)
C41 0.060(7) 0.051(6) 0.043(6) -0.034(5) -0.010(5) -0.012(5)
C42 0.061(7) 0.035(5) 0.042(6) -0.017(4) -0.021(5) -0.011(5)
C43 0.022(5) 0.022(4) 0.017(4) -0.005(3) -0.008(4) 0.003(3)
C44 0.034(5) 0.034(5) 0.032(5) -0.017(4) -0.018(5) 0.000(4)
C45 0.021(5) 0.056(6) 0.050(6) -0.014(5) -0.013(5) -0.005(4)
C46 0.028(6) 0.052(6) 0.043(6) -0.025(5) 0.010(5) 0.001(4)
C47 0.042(6) 0.036(5) 0.025(5) -0.013(4) -0.006(5) 0.000(4)
C48 0.020(5) 0.022(4) 0.025(4) -0.004(3) -0.008(4) -0.002(3)
C49 0.023(5) 0.022(4) 0.011(4) -0.004(3) -0.001(4) -0.002(3)
C50 0.030(5) 0.036(5) 0.020(4) -0.011(4) -0.005(4) -0.006(4)
C51 0.023(5) 0.045(5) 0.015(4) -0.009(4) 0.002(4) 0.006(4)
C52 0.048(6) 0.026(4) 0.015(4) -0.008(3) 0.000(4) 0.005(4)
C53 0.039(6) 0.029(5) 0.026(5) -0.011(4) -0.006(4) -0.004(4)
C54 0.033(5) 0.038(5) 0.018(4) -0.012(4) -0.012(4) -0.006(4)
C55 0.024(5) 0.030(4) 0.039(5) -0.002(4) -0.002(4) -0.014(4)
C56 0.050(6) 0.013(4) 0.055(6) -0.002(4) -0.040(5) 0.009(4)

loop_
_atom_type_symbol
_atom_type_description
_atom_type_scat_dispersion_real
_atom_type_scat_dispersion_imag
_atom_type_scat_source
C C 0.0181 0.0091 'International Tables Vol C Tables 4.2.6.8 and 6.1.1.4'
H H 0.0000 0.0000 'International Tables Vol C Tables 4.2.6.8 and 6.1.1.4'
N N 0.0311 0.0180 'International Tables Vol C Tables 4.2.6.8 and 6.1.1.4'
O O 0.0492 0.0322 'International Tables Vol C Tables 4.2.6.8 and 6.1.1.4'
P P 0.2955 0.4335 'International Tables Vol C Tables 4.2.6.8 and 6.1.1.4'
In In 0.0822 5.0449 'International Tables Vol C Tables 4.2.6.8 and 6.1.1.4'

loop_
_geom_angle_atom_site_label_1
_geom_angle_atom_site_label_2
_geom_angle_atom_site_label_3
_geom_angle
_geom_angle_site_symmetry_3
C28 In1 C27 140.5(4) .
C28 In1 N1 111.2(3) .
C27 In1 N1 108.1(3) .
C28 In1 O1 90.3(3) .
C27 In1 O1 96.1(3) .
N1 In1 O1 74.82(19) .
C28 In1 N2 96.2(3) 2_666
C27 In1 N2 92.6(3) 2_666
N1 In1 N2 82.6(2) 2_666
O1 In1 N2 157.31(18) 2_666
O1 P1 C3 114.0(3) .
O1 P1 C9 112.4(4) .
C3 P1 C9 106.3(4) .
O1 P1 C1 105.6(3) .
C3 P1 C1 109.0(4) .
C9 P1 C1 109.4(3) .
P1 O1 In1 122.8(3) .
N2 N1 C1 107.0(5) .
N2 N1 In1 131.2(4) .
C1 N1 In1 121.7(5) .
C2 C1 N1 105.9(6) .
C2 C1 P1 139.0(6) .
N1 C1 P1 115.1(5) .
C55 In2 C56 135.8(3) .
C55 In2 N4 112.4(3) .
C56 In2 N4 111.8(3) .
C55 In2 O3 98.6(3) .
C56 In2 O3 92.6(3) .
N4 In2 O3 74.0(2) .
C55 In2 N5 91.5(3) 2_575
C56 In2 N5 95.5(3) 2_575
N4 In2 N5 81.7(2) 2_575
O3 In2 N5 155.70(19) 2_575
O2 P2 C21 111.7(4) .
O2 P2 C15 112.4(4) .
C21 P2 C15 109.5(4) .
O2 P2 C2 112.6(3) .
C21 P2 C2 106.0(4) .
C15 P2 C2 104.2(4) .
N1 N2 N3 111.4(6) .
N1 N2 In1 146.1(4) 2_666
N3 N2 In1 102.5(4) 2_666
N3 C2 C1 108.4(6) .
N3 C2 P2 120.9(5) .
C1 C2 P2 130.6(6) .
O3 P3 C29 105.7(3) .
O3 P3 C31 112.0(4) .
C29 P3 C31 110.2(4) .
O3 P3 C37 111.5(4) .
C29 P3 C37 105.8(4) .
C31 P3 C37 111.3(4) .
P3 O3 In2 123.2(3) .
C8 C3 C4 119.1(7) .
C8 C3 P1 118.4(6) .
C4 C3 P1 122.2(6) .
N2 N3 C2 107.3(6) .
N5 N4 C29 107.1(6) .
N5 N4 In2 130.4(5) .
C29 N4 In2 122.3(5) .
C5 C4 C3 120.5(8) .
O4 P4 C43 113.0(3) .
O4 P4 C30 112.9(3) .
C43 P4 C30 105.8(3) .
O4 P4 C49 112.3(3) .
C43 P4 C49 107.7(3) .
C30 P4 C49 104.6(3) .
C6 C5 C4 119.2(8) .
N4 N5 N6 110.8(6) .
N4 N5 In2 147.9(5) 2_575
N6 N5 In2 101.3(4) 2_575
C5 C6 C7 121.7(8) .
C30 N6 N5 107.5(6) .
C6 C7 C8 118.8(8) .
C7 C8 C3 120.5(8) .
C14 C9 C10 119.7(8) .
C14 C9 P1 121.5(6) .
C10 C9 P1 118.8(7) .
C9 C10 C11 118.2(9) .
C12 C11 C10 121.6(10) .
C11 C12 C13 120.3(10) .
C14 C13 C12 117.9(10) .
C9 C14 C13 122.2(9) .
C20 C15 C16 120.2(8) .
C20 C15 P2 116.5(7) .
C16 C15 P2 123.3(6) .
C15 C16 C17 120.6(9) .
C16 C17 C18 118.5(10) .
C19 C18 C17 119.7(9) .
C20 C19 C18 120.9(10) .
C19 C20 C15 120.1(9) .
C26 C21 C22 119.2(8) .
C26 C21 P2 117.0(6) .
C22 C21 P2 123.8(6) .
C23 C22 C21 119.6(9) .
C22 C23 C24 120.7(9) .
C25 C24 C23 120.6(9) .
C24 C25 C26 120.1(9) .
C25 C26 C21 119.7(8) .
C30 C29 N4 104.9(6) .
C30 C29 P3 140.5(6) .
N4 C29 P3 114.4(5) .
N6 C30 C29 109.7(6) .
N6 C30 P4 121.2(5) .
C29 C30 P4 129.1(6) .
C36 C31 C32 119.6(8) .
C36 C31 P3 121.9(6) .
C32 C31 P3 118.1(7) .
C33 C32 C31 119.5(9) .
C34 C33 C32 119.5(8) .
C33 C34 C35 121.5(9) .
C34 C35 C36 119.8(8) .
C31 C36 C35 120.0(7) .
C38 C37 C42 121.0(9) .
C38 C37 P3 117.4(7) .
C42 C37 P3 121.1(7) .
C37 C38 C39 119.4(9) .
C38 C39 C40 120.3(9) .
C41 C40 C39 120.5(10) .
C40 C41 C42 118.9(10) .
C37 C42 C41 119.9(9) .
C48 C43 C44 119.8(8) .
C48 C43 P4 116.9(6) .
C44 C43 P4 123.2(6) .
C43 C44 C45 119.3(8) .
C46 C45 C44 120.2(9) .
C45 C46 C47 120.0(9) .
C48 C47 C46 119.7(8) .
C47 C48 C43 120.9(8) .
C54 C49 C50 120.2(7) .
C54 C49 P4 123.2(6) .
C50 C49 P4 116.6(6) .
C49 C50 C51 119.6(8) .
C52 C51 C50 119.5(8) .
C53 C52 C51 121.1(8) .
C52 C53 C54 120.0(8) .
C49 C54 C53 119.6(8) .

loop_
_geom_bond_atom_site_label_1
_geom_bond_atom_site_label_2
_geom_bond_distance
_geom_bond_site_symmetry_2
In1 C28 2.132(8) .
In1 C27 2.145(9) .
In1 N1 2.297(6) .
In1 O1 2.318(5) .
In1 N2 2.465(6) 2_666
P1 O1 1.505(5) .
P1 C3 1.779(8) .
P1 C9 1.795(8) .
P1 C1 1.803(8) .
N1 N2 1.328(9) .
N1 C1 1.391(9) .
C1 C2 1.389(11) .
In2 C55 2.158(8) .
In2 C56 2.186(7) .
In2 N4 2.302(6) .
In2 O3 2.319(5) .
In2 N5 2.495(6) 2_575
P2 O2 1.480(6) .
P2 C21 1.803(8) .
P2 C15 1.806(9) .
P2 C2 1.812(7) .
N2 N3 1.333(8) .
N2 In1 2.465(6) 2_666
C2 N3 1.351(10) .
P3 O3 1.504(6) .
P3 C29 1.790(8) .
P3 C31 1.794(9) .
P3 C37 1.820(9) .
C3 C8 1.393(11) .
C3 C4 1.399(12) .
N4 N5 1.333(8) .
N4 C29 1.392(10) .
C4 C5 1.384(11) .
P4 O4 1.484(5) .
P4 C43 1.814(8) .
P4 C30 1.818(7) .
P4 C49 1.818(7) .
C5 C6 1.376(12) .
N5 N6 1.334(9) .
N5 In2 2.495(6) 2_575
C6 C7 1.382(13) .
N6 C30 1.323(9) .
C7 C8 1.393(12) .
C9 C14 1.369(12) .
C9 C10 1.386(12) .
C10 C11 1.397(15) .
C11 C12 1.364(15) .
C12 C13 1.388(15) .
C13 C14 1.388(13) .
C15 C20 1.377(12) .
C15 C16 1.387(12) .
C16 C17 1.398(13) .
C17 C18 1.412(14) .
C18 C19 1.385(15) .
C19 C20 1.374(13) .
C21 C26 1.390(12) .
C21 C22 1.416(12) .
C22 C23 1.358(13) .
C23 C24 1.374(14) .
C24 C25 1.371(14) .
C25 C26 1.383(13) .
C29 C30 1.391(11) .
C31 C36 1.382(12) .
C31 C32 1.408(11) .
C32 C33 1.392(13) .
C33 C34 1.370(13) .
C34 C35 1.370(12) .
C35 C36 1.389(12) .
C37 C38 1.368(12) .
C37 C42 1.388(13) .
C38 C39 1.386(14) .
C39 C40 1.390(15) .
C40 C41 1.381(14) .
C41 C42 1.400(14) .
C43 C48 1.379(11) .
C43 C44 1.385(11) .
C44 C45 1.399(13) .
C45 C46 1.380(14) .
C46 C47 1.385(13) .
C47 C48 1.376(12) .
C49 C54 1.381(11) .
C49 C50 1.389(11) .
C50 C51 1.392(12) .
C51 C52 1.373(13) .
C52 C53 1.369(13) .
C53 C54 1.389(11) .
